data_7243834
loop_
_publ_author_name
'Polacchi, Luca'
'Brosseau, Arnaud'
'Guillot, R\'egis'
'M\'etivier, R\'emi'
'Allain, Cl\'emence'

_publ_section_title
;
 Enhanced mechano-responsive fluorescence in polydiacetylene thin films
 through functionalization with tetrazine dyes: photopolymerization,
 energy transfer and AFM coupled to fluorescence microscopy studies
;
_journal_name_full 'Physical Chemistry Chemical Physics'
_journal_paper_doi 10.1039/D1CP03458H
_journal_year 2021
_chemical_formula_moiety 'C30 H49 N5 O4'
_chemical_formula_sum 'C30 H49 N5 O4'
_chemical_formula_weight 543.74
_space_group_crystal_system triclinic
_space_group_IT_number 1
_space_group_name_Hall 'P 1'
_space_group_name_H-M_alt 'P 1'
_atom_sites_solution_hydrogens geom
_audit_creation_method SHELXL-2018/3
_audit_update_record
;
2020-06-17 deposited with the CCDC.	2021-10-12 downloaded from the CCDC.
;
_cell_angle_alpha 84.702(17)
_cell_angle_beta 89.324(18)
_cell_angle_gamma 80.32(2)
_cell_formula_units_Z 2
_cell_length_a 7.1986(18)
_cell_length_b 7.5910(18)
_cell_length_c 28.718(7)
_cell_measurement_reflns_used 706
_cell_measurement_temperature 100(1)
_cell_measurement_theta_max 49.56
_cell_measurement_theta_min 3.09
_cell_volume 1540.3(7)
_computing_cell_refinement 'Bruker SAINT'
_computing_data_collection 'Bruker APEX3'
_computing_data_reduction 'Bruker SAINT'
_computing_structure_refinement 'SHELXL-2018/3 (Sheldrick, 2018)'
_computing_structure_solution 'SHELXS-97 (Sheldrick 2008)'
_diffrn_ambient_temperature 100(1)
_diffrn_measured_fraction_theta_full 0.943
_diffrn_measured_fraction_theta_max 0.943
_diffrn_measurement_device_type 'Bruker VENTURE PHOTON100 CMOS'
_diffrn_measurement_method '\f and \w scans'
_diffrn_radiation_type CuK\a
_diffrn_radiation_wavelength 1.54178
_diffrn_reflns_av_R_equivalents 0.2487
_diffrn_reflns_av_unetI/netI 0.5453
_diffrn_reflns_limit_h_max 8
_diffrn_reflns_limit_h_min -7
_diffrn_reflns_limit_k_max 8
_diffrn_reflns_limit_k_min -7
_diffrn_reflns_limit_l_max 32
_diffrn_reflns_limit_l_min -32
_diffrn_reflns_number 11010
_diffrn_reflns_theta_full 59.739
_diffrn_reflns_theta_max 59.739
_diffrn_reflns_theta_min 3.091
_exptl_absorpt_coefficient_mu 0.625
_exptl_absorpt_correction_T_max 0.9516
_exptl_absorpt_correction_T_min 0.7453
_exptl_absorpt_correction_type multi-scan
_exptl_absorpt_process_details 'Bruker APEX3'
_exptl_crystal_colour pink
_exptl_crystal_density_diffrn 1.172
_exptl_crystal_description plate
_exptl_crystal_F_000 592
_exptl_crystal_size_max 0.040
_exptl_crystal_size_mid 0.030
_exptl_crystal_size_min 0.010
_refine_diff_density_max 0.327
_refine_diff_density_min -0.298
_refine_diff_density_rms 0.072
_refine_ls_abs_structure_details
;
 Flack x determined using 364 quotients [(I+)-(I-)]/[(I+)+(I-)]
 (Parsons, Flack and Wagner, Acta Cryst. B69 (2013) 249-259).
;
_refine_ls_abs_structure_Flack 1.1(10)
_refine_ls_extinction_coef 0.0007(5)
_refine_ls_extinction_expression Fc^*^=kFc[1+0.001xFc^2^\l^3^/sin(2\q)]^-1/4^
_refine_ls_extinction_method 'SHELXL-2018/3 (Sheldrick 2018)'
_refine_ls_goodness_of_fit_ref 0.984
_refine_ls_hydrogen_treatment constr
_refine_ls_matrix_type full
_refine_ls_number_parameters 306
_refine_ls_number_reflns 7342
_refine_ls_number_restraints 3
_refine_ls_restrained_S_all 0.984
_refine_ls_R_factor_all 0.3944
_refine_ls_R_factor_gt 0.1715
_refine_ls_shift/su_max 0.001
_refine_ls_shift/su_mean 0.000
_refine_ls_structure_factor_coef Fsqd
_refine_ls_weighting_details 'w=1/[\s^2^(Fo^2^)+(0.0772P)^2^] where P=(Fo^2^+2Fc^2^)/3'
_refine_ls_weighting_scheme calc
_refine_ls_wR_factor_gt 0.2919
_refine_ls_wR_factor_ref 0.3950
_reflns_Friedel_coverage 0.717
_reflns_Friedel_fraction_full 0.676
_reflns_Friedel_fraction_max 0.676
_reflns_number_gt 1932
_reflns_number_total 7342
_reflns_threshold_expression 'I > 2\s(I)'
_cod_data_source_file d1cp03458h2.cif
_cod_data_source_block TzDA1
_cod_original_cell_volume 1540.4(7)
_cod_database_code 7243834
_shelx_space_group_comment
;
The symmetry employed for this shelxl refinement is uniquely defined
by the following loop, which should always be used as a source of
symmetry information in preference to the above space-group names.
They are only intended as comments.
;
_shelx_estimated_absorpt_t_min 0.978
_shelx_estimated_absorpt_t_max 0.994

loop_
_space_group_symop_operation_xyz
'x, y, z'

loop_
_atom_site_label
_atom_site_type_symbol
_atom_site_fract_x
_atom_site_fract_y
_atom_site_fract_z
_atom_site_U_iso_or_equiv
_atom_site_adp_type
_atom_site_occupancy
_atom_site_site_symmetry_order
_atom_site_calc_flag
_atom_site_refinement_flags_posn
_atom_site_refinement_flags_adp
_atom_site_refinement_flags_occupancy
_atom_site_disorder_assembly
_atom_site_disorder_group
C1 C 1.818(4) 1.557(4) 0.9479(11) 0.072(3) Uani 1 1 d . . . . .
H1A H 1.714269 1.627643 0.963871 0.108 Uiso 1 1 calc R U . . .
H1B H 1.910445 1.632667 0.937400 0.108 Uiso 1 1 calc R U . . .
H1C H 1.878662 1.456652 0.969573 0.108 Uiso 1 1 calc R U . . .
C2 C 1.743(5) 1.484(4) 0.9066(11) 0.072(3) Uani 1 1 d . . . . .
H2A H 1.685688 1.588654 0.885176 0.086 Uiso 1 1 calc R U . . .
H2B H 1.851773 1.420992 0.890127 0.086 Uiso 1 1 calc R U . . .
C3 C 1.605(5) 1.364(5) 0.9130(12) 0.072(3) Uani 1 1 d . . . . .
H3A H 1.659669 1.255482 0.933261 0.086 Uiso 1 1 calc R U . . .
H3B H 1.492632 1.424335 0.929032 0.086 Uiso 1 1 calc R U . . .
C4 C 1.376(5) 1.381(5) 0.8513(13) 0.072(3) Uani 1 1 d . . . . .
C5 C 1.168(4) 1.341(4) 0.7931(11) 0.056(3) Uani 1 1 d . . . . .
H5A H 1.146659 1.464977 0.777984 0.067 Uiso 1 1 calc R U . . .
H5B H 1.072052 1.331917 0.817803 0.067 Uiso 1 1 calc R U . . .
C6 C 1.149(4) 1.210(4) 0.7571(11) 0.056(3) Uani 1 1 d . . . . .
H6A H 1.176567 1.086703 0.772540 0.067 Uiso 1 1 calc R U . . .
H6B H 1.245027 1.221930 0.732590 0.067 Uiso 1 1 calc R U . . .
C7 C 0.949(4) 1.239(4) 0.7331(11) 0.056(3) Uani 1 1 d . . . . .
H7A H 0.851368 1.245193 0.757710 0.067 Uiso 1 1 calc R U . . .
H7B H 0.929460 1.355070 0.713693 0.067 Uiso 1 1 calc R U . . .
C8 C 0.924(4) 1.093(4) 0.7030(11) 0.056(3) Uani 1 1 d . . . . .
H8A H 1.023956 1.083261 0.678907 0.067 Uiso 1 1 calc R U . . .
H8B H 0.937786 0.977077 0.722486 0.067 Uiso 1 1 calc R U . . .
C9 C 0.742(4) 1.128(4) 0.6804(12) 0.056(3) Uani 1 1 d . . . . .
C10 C 0.601(4) 1.150(4) 0.6627(12) 0.056(3) Uani 1 1 d . . . . .
C11 C 0.430(4) 1.175(4) 0.6382(11) 0.056(3) Uani 1 1 d . . . . .
C12 C 0.287(4) 1.195(4) 0.6161(11) 0.056(3) Uani 1 1 d . . . . .
C13 C 0.136(4) 1.187(4) 0.5828(11) 0.056(3) Uani 1 1 d . . . . .
H13A H 0.138480 1.280573 0.556467 0.067 Uiso 1 1 calc R U . . .
H13B H 0.012437 1.212239 0.598544 0.067 Uiso 1 1 calc R U . . .
C14 C 0.161(4) 0.994(4) 0.5634(11) 0.056(3) Uani 1 1 d . . . . .
H14A H 0.290687 0.964708 0.551225 0.067 Uiso 1 1 calc R U . . .
H14B H 0.145879 0.903782 0.589592 0.067 Uiso 1 1 calc R U . . .
C15 C 0.030(4) 0.983(4) 0.5269(12) 0.064(11) Uani 1 1 d . . . . .
H15A H 0.042042 1.073433 0.500521 0.076 Uiso 1 1 calc R U . . .
H15B H -0.100898 1.007042 0.538929 0.076 Uiso 1 1 calc R U . . .
C16 C 0.069(4) 0.797(4) 0.5103(11) 0.065(10) Uani 1 1 d . . . . .
H16A H 0.202626 0.770594 0.500736 0.078 Uiso 1 1 calc R U . . .
H16B H 0.049771 0.708021 0.536625 0.078 Uiso 1 1 calc R U . . .
C17 C -0.019(5) 0.634(4) 0.4492(12) 0.056(3) Uani 1 1 d . . . . .
C18 C 0.050(5) 0.355(4) 0.4042(12) 0.056(3) Uani 1 1 d . . . . .
C19 C -0.043(5) 0.208(4) 0.3382(11) 0.063(3) Uani 1 1 d . . . . .
H19A H -0.001586 0.289033 0.312479 0.076 Uiso 1 1 calc R U . . .
H19B H -0.179092 0.245815 0.343686 0.076 Uiso 1 1 calc R U . . .
C20 C 0.002(4) 0.010(4) 0.3273(11) 0.063(3) Uani 1 1 d . . . . .
H20A H 0.138926 -0.023803 0.321911 0.076 Uiso 1 1 calc R U . . .
H20B H -0.033591 -0.068121 0.354261 0.076 Uiso 1 1 calc R U . . .
C21 C -0.106(5) -0.014(4) 0.2847(11) 0.063(3) Uani 1 1 d . . . . .
H21A H -0.082105 0.076979 0.259257 0.076 Uiso 1 1 calc R U . . .
H21B H -0.242007 0.007890 0.291765 0.076 Uiso 1 1 calc R U . . .
C22 C -0.052(4) -0.199(4) 0.2679(11) 0.063(3) Uani 1 1 d . . . . .
H22A H 0.085050 -0.219397 0.262020 0.076 Uiso 1 1 calc R U . . .
H22B H -0.075175 -0.287730 0.294051 0.076 Uiso 1 1 calc R U . . .
C23 C -0.146(4) -0.243(4) 0.2259(11) 0.063(3) Uani 1 1 d . . . . .
H23A H -0.127403 -0.151176 0.200162 0.076 Uiso 1 1 calc R U . . .
H23B H -0.283116 -0.226437 0.232329 0.076 Uiso 1 1 calc R U . . .
C24 C -0.091(4) -0.425(4) 0.2075(11) 0.063(3) Uani 1 1 d . . . . .
H24A H -0.111117 -0.516959 0.232871 0.076 Uiso 1 1 calc R U . . .
H24B H 0.045818 -0.441892 0.200887 0.076 Uiso 1 1 calc R U . . .
C25 C -0.193(4) -0.460(4) 0.1636(11) 0.063(3) Uani 1 1 d . . . . .
H25A H -0.330026 -0.446242 0.169767 0.076 Uiso 1 1 calc R U . . .
H25B H -0.172589 -0.370549 0.137640 0.076 Uiso 1 1 calc R U . . .
C26 C -0.126(5) -0.642(4) 0.1494(11) 0.063(3) Uani 1 1 d . . . . .
H26A H -0.144479 -0.731284 0.175577 0.076 Uiso 1 1 calc R U . . .
H26B H 0.010342 -0.654928 0.142708 0.076 Uiso 1 1 calc R U . . .
C27 C -0.228(4) -0.680(4) 0.1066(11) 0.063(3) Uani 1 1 d . . . . .
H27A H -0.364099 -0.667318 0.114183 0.076 Uiso 1 1 calc R U . . .
H27B H -0.214344 -0.584547 0.081410 0.076 Uiso 1 1 calc R U . . .
C28 C -0.170(4) -0.856(4) 0.0875(11) 0.063(3) Uani 1 1 d . . . . .
H28A H -0.034638 -0.867035 0.079833 0.076 Uiso 1 1 calc R U . . .
H28B H -0.182710 -0.950276 0.112970 0.076 Uiso 1 1 calc R U . . .
C29 C -0.268(4) -0.897(4) 0.0463(11) 0.063(3) Uani 1 1 d . . . . .
H29A H -0.242555 -0.813792 0.019237 0.076 Uiso 1 1 calc R U . . .
H29B H -0.405490 -0.874442 0.052080 0.076 Uiso 1 1 calc R U . . .
C30 C -0.212(4) -1.088(4) 0.0334(11) 0.063(3) Uani 1 1 d . . . . .
H30A H -0.077037 -1.127246 0.039208 0.095 Uiso 1 1 calc R U . . .
H30B H -0.239612 -1.092411 0.000289 0.095 Uiso 1 1 calc R U . . .
H30C H -0.283612 -1.166491 0.052540 0.095 Uiso 1 1 calc R U . . .
C31 C 1.247(5) 2.080(4) 0.9654(11) 0.074(4) Uani 1 1 d . . . . .
H31A H 1.374852 2.083952 0.953724 0.111 Uiso 1 1 calc R U . . .
H31B H 1.253227 2.031215 0.998283 0.111 Uiso 1 1 calc R U . . .
H31C H 1.173431 2.201235 0.962699 0.111 Uiso 1 1 calc R U . . .
C32 C 1.157(5) 1.965(4) 0.9379(11) 0.074(4) Uani 1 1 d . . . . .
H32A H 1.180392 1.842285 0.953953 0.089 Uiso 1 1 calc R U . . .
H32B H 1.019605 2.007839 0.938330 0.089 Uiso 1 1 calc R U . . .
C33 C 1.213(5) 1.954(4) 0.8912(11) 0.074(4) Uani 1 1 d . . . . .
H33A H 1.347650 1.899936 0.891146 0.089 Uiso 1 1 calc R U . . .
H33B H 1.202585 2.078144 0.876248 0.089 Uiso 1 1 calc R U . . .
C34 C 0.941(5) 1.907(5) 0.8442(11) 0.074(4) Uani 1 1 d . . . . .
C35 C 0.692(4) 1.838(3) 0.7985(10) 0.047(3) Uani 1 1 d . . . . .
H35A H 0.672395 1.957229 0.780662 0.057 Uiso 1 1 calc R U . . .
H35B H 0.598257 1.839662 0.824160 0.057 Uiso 1 1 calc R U . . .
C36 C 0.667(4) 1.695(3) 0.7668(11) 0.047(3) Uani 1 1 d . . . . .
H36A H 0.684061 1.576795 0.785352 0.057 Uiso 1 1 calc R U . . .
H36B H 0.765826 1.690047 0.742500 0.057 Uiso 1 1 calc R U . . .
C37 C 0.471(3) 1.728(3) 0.7425(10) 0.047(3) Uani 1 1 d . . . . .
H37A H 0.371219 1.740288 0.766562 0.057 Uiso 1 1 calc R U . . .
H37B H 0.456494 1.842499 0.722156 0.057 Uiso 1 1 calc R U . . .
C38 C 0.447(4) 1.577(4) 0.7133(10) 0.047(3) Uani 1 1 d . . . . .
H38A H 0.551879 1.560815 0.690702 0.057 Uiso 1 1 calc R U . . .
H38B H 0.455778 1.464356 0.734171 0.057 Uiso 1 1 calc R U . . .
C39 C 0.275(4) 1.605(4) 0.6886(11) 0.047(3) Uani 1 1 d . . . . .
C40 C 0.128(4) 1.637(4) 0.6658(11) 0.047(3) Uani 1 1 d . . . . .
C41 C -0.040(4) 1.668(4) 0.6447(11) 0.047(3) Uani 1 1 d . . . . .
C42 C -0.184(4) 1.707(3) 0.6252(10) 0.047(3) Uani 1 1 d . . . . .
C43 C -0.373(4) 1.755(4) 0.6002(10) 0.047(3) Uani 1 1 d . . . . .
H43A H -0.467162 1.813692 0.621741 0.057 Uiso 1 1 calc R U . . .
H43B H -0.361520 1.842954 0.573115 0.057 Uiso 1 1 calc R U . . .
C44 C -0.447(4) 1.597(4) 0.5829(10) 0.059(10) Uani 1 1 d . . . . .
H44A H -0.583366 1.632072 0.576322 0.071 Uiso 1 1 calc R U . . .
H44B H -0.430061 1.496792 0.607813 0.071 Uiso 1 1 calc R U . . .
C45 C -0.346(4) 1.535(3) 0.5387(10) 0.047(3) Uani 1 1 d . . . . .
H45A H -0.377309 1.627818 0.512227 0.057 Uiso 1 1 calc R U . . .
H45B H -0.207885 1.513835 0.543632 0.057 Uiso 1 1 calc R U . . .
C46 C -0.409(4) 1.362(3) 0.5277(10) 0.047(3) Uani 1 1 d . . . . .
H46A H -0.355882 1.261870 0.550881 0.057 Uiso 1 1 calc R U . . .
H46B H -0.548259 1.375261 0.528778 0.057 Uiso 1 1 calc R U . . .
C47 C -0.403(4) 1.186(4) 0.4612(11) 0.044(2) Uani 1 1 d . . . . .
C48 C -0.497(4) 0.936(4) 0.4223(12) 0.044(2) Uani 1 1 d . . . . .
C49 C -0.505(4) 0.779(4) 0.3568(11) 0.053(2) Uani 1 1 d . . . . .
H49A H -0.366293 0.763217 0.353465 0.064 Uiso 1 1 calc R U . . .
H49B H -0.564383 0.881589 0.335336 0.064 Uiso 1 1 calc R U . . .
C50 C -0.582(4) 0.601(4) 0.3485(10) 0.053(2) Uani 1 1 d . . . . .
H50A H -0.527742 0.504487 0.372331 0.064 Uiso 1 1 calc R U . . .
H50B H -0.720796 0.621977 0.352449 0.064 Uiso 1 1 calc R U . . .
C51 C -0.534(4) 0.540(4) 0.2996(10) 0.053(2) Uani 1 1 d . . . . .
H51A H -0.583433 0.641110 0.276206 0.064 Uiso 1 1 calc R U . . .
H51B H -0.395594 0.517158 0.296495 0.064 Uiso 1 1 calc R U . . .
C52 C -0.609(4) 0.376(4) 0.2872(10) 0.053(2) Uani 1 1 d . . . . .
H52A H -0.558833 0.274808 0.310408 0.064 Uiso 1 1 calc R U . . .
H52B H -0.747541 0.398621 0.290568 0.064 Uiso 1 1 calc R U . . .
C53 C -0.563(4) 0.318(4) 0.2393(10) 0.053(2) Uani 1 1 d . . . . .
H53A H -0.609546 0.419257 0.215924 0.064 Uiso 1 1 calc R U . . .
H53B H -0.424594 0.289453 0.236182 0.064 Uiso 1 1 calc R U . . .
C54 C -0.646(4) 0.159(4) 0.2285(10) 0.053(2) Uani 1 1 d . . . . .
H54A H -0.784336 0.188917 0.231269 0.064 Uiso 1 1 calc R U . . .
H54B H -0.601574 0.059117 0.252546 0.064 Uiso 1 1 calc R U . . .
C55 C -0.599(4) 0.094(4) 0.1808(11) 0.053(2) Uani 1 1 d . . . . .
H55A H -0.635610 0.197197 0.157085 0.064 Uiso 1 1 calc R U . . .
H55B H -0.460890 0.058395 0.178978 0.064 Uiso 1 1 calc R U . . .
C56 C -0.687(4) -0.057(4) 0.1671(10) 0.053(2) Uani 1 1 d . . . . .
H56A H -0.825181 -0.020915 0.169284 0.064 Uiso 1 1 calc R U . . .
H56B H -0.650195 -0.159524 0.190939 0.064 Uiso 1 1 calc R U . . .
C57 C -0.644(4) -0.126(4) 0.1190(10) 0.053(2) Uani 1 1 d . . . . .
H57A H -0.690989 -0.026221 0.095078 0.064 Uiso 1 1 calc R U . . .
H57B H -0.505111 -0.151848 0.115692 0.064 Uiso 1 1 calc R U . . .
C58 C -0.719(4) -0.284(4) 0.1076(10) 0.053(2) Uani 1 1 d . . . . .
H58A H -0.857955 -0.257218 0.110085 0.064 Uiso 1 1 calc R U . . .
H58B H -0.673940 -0.383222 0.131781 0.064 Uiso 1 1 calc R U . . .
C59 C -0.671(4) -0.349(4) 0.0609(10) 0.053(2) Uani 1 1 d . . . . .
H59A H -0.705336 -0.246455 0.037089 0.064 Uiso 1 1 calc R U . . .
H59B H -0.532695 -0.385770 0.059713 0.064 Uiso 1 1 calc R U . . .
C60 C -0.756(4) -0.496(4) 0.0470(10) 0.053(2) Uani 1 1 d . . . . .
H60A H -0.695217 -0.608833 0.063986 0.080 Uiso 1 1 calc R U . . .
H60B H -0.738693 -0.504419 0.013278 0.080 Uiso 1 1 calc R U . . .
H60C H -0.890639 -0.475479 0.054181 0.080 Uiso 1 1 calc R U . . .
N1 N 1.546(4) 1.310(4) 0.8692(9) 0.072(3) Uani 1 1 d . . . . .
H1 H 1.621902 1.230232 0.854407 0.086 Uiso 1 1 calc R U . . .
N2 N -0.102(3) 0.640(3) 0.4106(9) 0.056(3) Uani 1 1 d . . . . .
N3 N -0.081(3) 0.498(3) 0.3871(9) 0.056(3) Uani 1 1 d . . . . .
N4 N 0.142(3) 0.356(3) 0.4438(9) 0.056(3) Uani 1 1 d . . . . .
N5 N 0.113(3) 0.499(3) 0.4671(9) 0.056(3) Uani 1 1 d . . . . .
N6 N 1.115(4) 1.856(3) 0.8614(8) 0.074(4) Uani 1 1 d . . . . .
H6 H 1.175654 1.751714 0.853985 0.089 Uiso 1 1 calc R U . . .
N7 N -0.483(3) 1.074(3) 0.4879(8) 0.044(2) Uani 1 1 d . . . . .
N8 N -0.539(3) 0.936(3) 0.4683(8) 0.044(2) Uani 1 1 d . . . . .
N9 N -0.420(3) 1.045(3) 0.3968(8) 0.044(2) Uani 1 1 d . . . . .
N10 N -0.360(3) 1.178(3) 0.4149(9) 0.044(2) Uani 1 1 d . . . . .
O1 O 1.256(3) 1.484(3) 0.8707(8) 0.072(3) Uani 1 1 d . . . . .
O2 O 1.351(3) 1.301(3) 0.8135(8) 0.072(3) Uani 1 1 d . . . . .
O3 O -0.050(3) 0.775(2) 0.4711(7) 0.056(3) Uani 1 1 d . . . . .
O4 O 0.067(3) 0.208(2) 0.3808(7) 0.056(3) Uani 1 1 d . . . . .
O5 O 0.864(3) 2.070(3) 0.8435(7) 0.074(4) Uani 1 1 d . . . . .
O6 O 0.879(3) 1.796(3) 0.8173(7) 0.074(4) Uani 1 1 d . . . . .
O7 O -0.341(2) 1.323(2) 0.4800(7) 0.044(2) Uani 1 1 d . . . . .
O8 O -0.563(2) 0.800(2) 0.4056(7) 0.044(2) Uani 1 1 d . . . . .

loop_
_atom_site_aniso_label
_atom_site_aniso_U_11
_atom_site_aniso_U_22
_atom_site_aniso_U_33
_atom_site_aniso_U_23
_atom_site_aniso_U_13
_atom_site_aniso_U_12
C1 0.064(8) 0.073(9) 0.075(9) -0.005(7) 0.003(7) -0.001(6)
C2 0.064(8) 0.073(9) 0.075(9) -0.005(7) 0.003(7) -0.001(6)
C3 0.064(8) 0.073(9) 0.075(9) -0.005(7) 0.003(7) -0.001(6)
C4 0.064(8) 0.073(9) 0.075(9) -0.005(7) 0.003(7) -0.001(6)
C5 0.043(6) 0.033(5) 0.086(9) -0.005(5) 0.001(6) 0.006(6)
C6 0.043(6) 0.033(5) 0.086(9) -0.005(5) 0.001(6) 0.006(6)
C7 0.043(6) 0.033(5) 0.086(9) -0.005(5) 0.001(6) 0.006(6)
C8 0.043(6) 0.033(5) 0.086(9) -0.005(5) 0.001(6) 0.006(6)
C9 0.043(6) 0.033(5) 0.086(9) -0.005(5) 0.001(6) 0.006(6)
C10 0.043(6) 0.033(5) 0.086(9) -0.005(5) 0.001(6) 0.006(6)
C11 0.043(6) 0.033(5) 0.086(9) -0.005(5) 0.001(6) 0.006(6)
C12 0.043(6) 0.033(5) 0.086(9) -0.005(5) 0.001(6) 0.006(6)
C13 0.043(6) 0.033(5) 0.086(9) -0.005(5) 0.001(6) 0.006(6)
C14 0.043(6) 0.033(5) 0.086(9) -0.005(5) 0.001(6) 0.006(6)
C15 0.05(2) 0.030(19) 0.11(3) -0.022(19) 0.03(2) 0.000(18)
C16 0.06(2) 0.09(3) 0.06(2) -0.01(2) 0.02(2) -0.04(2)
C17 0.057(6) 0.025(4) 0.087(7) -0.003(5) -0.005(5) -0.010(5)
C18 0.057(6) 0.025(4) 0.087(7) -0.003(5) -0.005(5) -0.010(5)
C19 0.061(6) 0.034(5) 0.087(8) 0.006(5) 0.008(5) 0.007(4)
C20 0.061(6) 0.034(5) 0.087(8) 0.006(5) 0.008(5) 0.007(4)
C21 0.061(6) 0.034(5) 0.087(8) 0.006(5) 0.008(5) 0.007(4)
C22 0.061(6) 0.034(5) 0.087(8) 0.006(5) 0.008(5) 0.007(4)
C23 0.061(6) 0.034(5) 0.087(8) 0.006(5) 0.008(5) 0.007(4)
C24 0.061(6) 0.034(5) 0.087(8) 0.006(5) 0.008(5) 0.007(4)
C25 0.061(6) 0.034(5) 0.087(8) 0.006(5) 0.008(5) 0.007(4)
C26 0.061(6) 0.034(5) 0.087(8) 0.006(5) 0.008(5) 0.007(4)
C27 0.061(6) 0.034(5) 0.087(8) 0.006(5) 0.008(5) 0.007(4)
C28 0.061(6) 0.034(5) 0.087(8) 0.006(5) 0.008(5) 0.007(4)
C29 0.061(6) 0.034(5) 0.087(8) 0.006(5) 0.008(5) 0.007(4)
C30 0.061(6) 0.034(5) 0.087(8) 0.006(5) 0.008(5) 0.007(4)
C31 0.102(9) 0.063(8) 0.046(7) -0.010(5) -0.021(6) 0.022(7)
C32 0.102(9) 0.063(8) 0.046(7) -0.010(5) -0.021(6) 0.022(7)
C33 0.102(9) 0.063(8) 0.046(7) -0.010(5) -0.021(6) 0.022(7)
C34 0.102(9) 0.063(8) 0.046(7) -0.010(5) -0.021(6) 0.022(7)
C35 0.032(5) 0.026(5) 0.077(7) -0.003(4) 0.013(5) 0.012(5)
C36 0.032(5) 0.026(5) 0.077(7) -0.003(4) 0.013(5) 0.012(5)
C37 0.032(5) 0.026(5) 0.077(7) -0.003(4) 0.013(5) 0.012(5)
C38 0.032(5) 0.026(5) 0.077(7) -0.003(4) 0.013(5) 0.012(5)
C39 0.032(5) 0.026(5) 0.077(7) -0.003(4) 0.013(5) 0.012(5)
C40 0.032(5) 0.026(5) 0.077(7) -0.003(4) 0.013(5) 0.012(5)
C41 0.032(5) 0.026(5) 0.077(7) -0.003(4) 0.013(5) 0.012(5)
C42 0.032(5) 0.026(5) 0.077(7) -0.003(4) 0.013(5) 0.012(5)
C43 0.032(5) 0.026(5) 0.077(7) -0.003(4) 0.013(5) 0.012(5)
C44 0.07(2) 0.027(18) 0.08(3) -0.001(17) -0.007(19) 0.013(18)
C45 0.032(5) 0.026(5) 0.077(7) -0.003(4) 0.013(5) 0.012(5)
C46 0.032(5) 0.026(5) 0.077(7) -0.003(4) 0.013(5) 0.012(5)
C47 0.039(5) 0.018(4) 0.072(6) -0.003(4) 0.003(4) -0.001(4)
C48 0.039(5) 0.018(4) 0.072(6) -0.003(4) 0.003(4) -0.001(4)
C49 0.045(5) 0.044(6) 0.066(6) 0.012(5) 0.001(4) -0.005(4)
C50 0.045(5) 0.044(6) 0.066(6) 0.012(5) 0.001(4) -0.005(4)
C51 0.045(5) 0.044(6) 0.066(6) 0.012(5) 0.001(4) -0.005(4)
C52 0.045(5) 0.044(6) 0.066(6) 0.012(5) 0.001(4) -0.005(4)
C53 0.045(5) 0.044(6) 0.066(6) 0.012(5) 0.001(4) -0.005(4)
C54 0.045(5) 0.044(6) 0.066(6) 0.012(5) 0.001(4) -0.005(4)
C55 0.045(5) 0.044(6) 0.066(6) 0.012(5) 0.001(4) -0.005(4)
C56 0.045(5) 0.044(6) 0.066(6) 0.012(5) 0.001(4) -0.005(4)
C57 0.045(5) 0.044(6) 0.066(6) 0.012(5) 0.001(4) -0.005(4)
C58 0.045(5) 0.044(6) 0.066(6) 0.012(5) 0.001(4) -0.005(4)
C59 0.045(5) 0.044(6) 0.066(6) 0.012(5) 0.001(4) -0.005(4)
C60 0.045(5) 0.044(6) 0.066(6) 0.012(5) 0.001(4) -0.005(4)
N1 0.064(8) 0.073(9) 0.075(9) -0.005(7) 0.003(7) -0.001(6)
N2 0.057(6) 0.025(4) 0.087(7) -0.003(5) -0.005(5) -0.010(5)
N3 0.057(6) 0.025(4) 0.087(7) -0.003(5) -0.005(5) -0.010(5)
N4 0.057(6) 0.025(4) 0.087(7) -0.003(5) -0.005(5) -0.010(5)
N5 0.057(6) 0.025(4) 0.087(7) -0.003(5) -0.005(5) -0.010(5)
N6 0.102(9) 0.063(8) 0.046(7) -0.010(5) -0.021(6) 0.022(7)
N7 0.039(5) 0.018(4) 0.072(6) -0.003(4) 0.003(4) -0.001(4)
N8 0.039(5) 0.018(4) 0.072(6) -0.003(4) 0.003(4) -0.001(4)
N9 0.039(5) 0.018(4) 0.072(6) -0.003(4) 0.003(4) -0.001(4)
N10 0.039(5) 0.018(4) 0.072(6) -0.003(4) 0.003(4) -0.001(4)
O1 0.064(8) 0.073(9) 0.075(9) -0.005(7) 0.003(7) -0.001(6)
O2 0.064(8) 0.073(9) 0.075(9) -0.005(7) 0.003(7) -0.001(6)
O3 0.057(6) 0.025(4) 0.087(7) -0.003(5) -0.005(5) -0.010(5)
O4 0.057(6) 0.025(4) 0.087(7) -0.003(5) -0.005(5) -0.010(5)
O5 0.102(9) 0.063(8) 0.046(7) -0.010(5) -0.021(6) 0.022(7)
O6 0.102(9) 0.063(8) 0.046(7) -0.010(5) -0.021(6) 0.022(7)
O7 0.039(5) 0.018(4) 0.072(6) -0.003(4) 0.003(4) -0.001(4)
O8 0.039(5) 0.018(4) 0.072(6) -0.003(4) 0.003(4) -0.001(4)

loop_
_atom_type_symbol
_atom_type_description
_atom_type_scat_dispersion_real
_atom_type_scat_dispersion_imag
_atom_type_scat_source
C C 0.0179 0.0091 'International Tables Vol C Tables 4.2.6.8 and 6.1.1.4'
H H 0.0000 0.0000 'International Tables Vol C Tables 4.2.6.8 and 6.1.1.4'
N N 0.0311 0.0181 'International Tables Vol C Tables 4.2.6.8 and 6.1.1.4'
O O 0.0495 0.0323 'International Tables Vol C Tables 4.2.6.8 and 6.1.1.4'

loop_
_geom_angle_atom_site_label_1
_geom_angle_atom_site_label_2
_geom_angle_atom_site_label_3
_geom_angle
_geom_angle_site_symmetry_1
_geom_angle_site_symmetry_3
_geom_angle_publ_flag
C2 C1 H1A 109.5 . . ?
C2 C1 H1B 109.5 . . ?
H1A C1 H1B 109.5 . . ?
C2 C1 H1C 109.5 . . ?
H1A C1 H1C 109.5 . . ?
H1B C1 H1C 109.5 . . ?
C3 C2 C1 120(3) . . ?
C3 C2 H2A 107.2 . . ?
C1 C2 H2A 107.2 . . ?
C3 C2 H2B 107.2 . . ?
C1 C2 H2B 107.2 . . ?
H2A C2 H2B 106.9 . . ?
N1 C3 C2 113(3) . . ?
N1 C3 H3A 109.1 . . ?
C2 C3 H3A 109.1 . . ?
N1 C3 H3B 109.1 . . ?
C2 C3 H3B 109.1 . . ?
H3A C3 H3B 107.8 . . ?
O1 C4 O2 126(4) . . ?
O1 C4 N1 125(4) . . ?
O2 C4 N1 108(3) . . ?
O2 C5 C6 110(2) . . ?
O2 C5 H5A 109.6 . . ?
C6 C5 H5A 109.6 . . ?
O2 C5 H5B 109.6 . . ?
C6 C5 H5B 109.6 . . ?
H5A C5 H5B 108.2 . . ?
C5 C6 C7 115(2) . . ?
C5 C6 H6A 108.6 . . ?
C7 C6 H6A 108.6 . . ?
C5 C6 H6B 108.6 . . ?
C7 C6 H6B 108.6 . . ?
H6A C6 H6B 107.6 . . ?
C8 C7 C6 114(2) . . ?
C8 C7 H7A 108.8 . . ?
C6 C7 H7A 108.8 . . ?
C8 C7 H7B 108.8 . . ?
C6 C7 H7B 108.8 . . ?
H7A C7 H7B 107.7 . . ?
C9 C8 C7 112(2) . . ?
C9 C8 H8A 109.3 . . ?
C7 C8 H8A 109.3 . . ?
C9 C8 H8B 109.3 . . ?
C7 C8 H8B 109.3 . . ?
H8A C8 H8B 107.9 . . ?
C10 C9 C8 178(4) . . ?
C9 C10 C11 177(4) . . ?
C12 C11 C10 178(4) . . ?
C11 C12 C13 167(3) . . ?
C12 C13 C14 111(2) . . ?
C12 C13 H13A 109.5 . . ?
C14 C13 H13A 109.5 . . ?
C12 C13 H13B 109.5 . . ?
C14 C13 H13B 109.5 . . ?
H13A C13 H13B 108.1 . . ?
C15 C14 C13 114(3) . . ?
C15 C14 H14A 108.8 . . ?
C13 C14 H14A 108.8 . . ?
C15 C14 H14B 108.8 . . ?
C13 C14 H14B 108.8 . . ?
H14A C14 H14B 107.7 . . ?
C14 C15 C16 109(3) . . ?
C14 C15 H15A 109.8 . . ?
C16 C15 H15A 109.8 . . ?
C14 C15 H15B 109.8 . . ?
C16 C15 H15B 109.8 . . ?
H15A C15 H15B 108.3 . . ?
O3 C16 C15 113(3) . . ?
O3 C16 H16A 108.9 . . ?
C15 C16 H16A 108.9 . . ?
O3 C16 H16B 108.9 . . ?
C15 C16 H16B 108.9 . . ?
H16A C16 H16B 107.7 . . ?
N2 C17 O3 117(3) . . ?
N2 C17 N5 126(3) . . ?
O3 C17 N5 117(3) . . ?
N4 C18 O4 122(3) . . ?
N4 C18 N3 122(3) . . ?
O4 C18 N3 116(3) . . ?
O4 C19 C20 103(2) . . ?
O4 C19 H19A 111.2 . . ?
C20 C19 H19A 111.2 . . ?
O4 C19 H19B 111.2 . . ?
C20 C19 H19B 111.2 . . ?
H19A C19 H19B 109.1 . . ?
C21 C20 C19 109(2) . . ?
C21 C20 H20A 109.8 . . ?
C19 C20 H20A 109.8 . . ?
C21 C20 H20B 109.8 . . ?
C19 C20 H20B 109.8 . . ?
H20A C20 H20B 108.2 . . ?
C20 C21 C22 113(2) . . ?
C20 C21 H21A 109.0 . . ?
C22 C21 H21A 109.0 . . ?
C20 C21 H21B 109.0 . . ?
C22 C21 H21B 109.0 . . ?
H21A C21 H21B 107.8 . . ?
C23 C22 C21 119(3) . . ?
C23 C22 H22A 107.5 . . ?
C21 C22 H22A 107.5 . . ?
C23 C22 H22B 107.5 . . ?
C21 C22 H22B 107.5 . . ?
H22A C22 H22B 107.0 . . ?
C22 C23 C24 120(2) . . ?
C22 C23 H23A 107.3 . . ?
C24 C23 H23A 107.3 . . ?
C22 C23 H23B 107.3 . . ?
C24 C23 H23B 107.3 . . ?
H23A C23 H23B 106.9 . . ?
C23 C24 C25 118(2) . . ?
C23 C24 H24A 107.9 . . ?
C25 C24 H24A 107.9 . . ?
C23 C24 H24B 107.9 . . ?
C25 C24 H24B 107.9 . . ?
H24A C24 H24B 107.2 . . ?
C26 C25 C24 112(2) . . ?
C26 C25 H25A 109.2 . . ?
C24 C25 H25A 109.2 . . ?
C26 C25 H25B 109.2 . . ?
C24 C25 H25B 109.2 . . ?
H25A C25 H25B 107.9 . . ?
C25 C26 C27 113(2) . . ?
C25 C26 H26A 109.1 . . ?
C27 C26 H26A 109.1 . . ?
C25 C26 H26B 109.1 . . ?
C27 C26 H26B 109.1 . . ?
H26A C26 H26B 107.8 . . ?
C28 C27 C26 118(2) . . ?
C28 C27 H27A 107.8 . . ?
C26 C27 H27A 107.8 . . ?
C28 C27 H27B 107.8 . . ?
C26 C27 H27B 107.8 . . ?
H27A C27 H27B 107.1 . . ?
C29 C28 C27 119(2) . . ?
C29 C28 H28A 107.5 . . ?
C27 C28 H28A 107.5 . . ?
C29 C28 H28B 107.5 . . ?
C27 C28 H28B 107.5 . . ?
H28A C28 H28B 107.0 . . ?
C28 C29 C30 114(2) . . ?
C28 C29 H29A 108.6 . . ?
C30 C29 H29A 108.6 . . ?
C28 C29 H29B 108.6 . . ?
C30 C29 H29B 108.6 . . ?
H29A C29 H29B 107.6 . . ?
C29 C30 H30A 109.5 . . ?
C29 C30 H30B 109.5 . . ?
H30A C30 H30B 109.5 . . ?
C29 C30 H30C 109.5 . . ?
H30A C30 H30C 109.5 . . ?
H30B C30 H30C 109.5 . . ?
C32 C31 H31A 109.5 . . ?
C32 C31 H31B 109.5 . . ?
H31A C31 H31B 109.5 . . ?
C32 C31 H31C 109.5 . . ?
H31A C31 H31C 109.5 . . ?
H31B C31 H31C 109.5 . . ?
C33 C32 C31 118(4) . . ?
C33 C32 H32A 107.9 . . ?
C31 C32 H32A 107.9 . . ?
C33 C32 H32B 107.9 . . ?
C31 C32 H32B 107.9 . . ?
H32A C32 H32B 107.2 . . ?
C32 C33 N6 119(3) . . ?
C32 C33 H33A 107.5 . . ?
N6 C33 H33A 107.5 . . ?
C32 C33 H33B 107.5 . . ?
N6 C33 H33B 107.5 . . ?
H33A C33 H33B 107.0 . . ?
O5 C34 O6 121(3) . . ?
O5 C34 N6 120(4) . . ?
O6 C34 N6 116(3) . . ?
O6 C35 C36 108(2) . . ?
O6 C35 H35A 110.1 . . ?
C36 C35 H35A 110.1 . . ?
O6 C35 H35B 110.1 . . ?
C36 C35 H35B 110.1 . . ?
H35A C35 H35B 108.4 . . ?
C35 C36 C37 113(2) . . ?
C35 C36 H36A 108.9 . . ?
C37 C36 H36A 108.9 . . ?
C35 C36 H36B 108.9 . . ?
C37 C36 H36B 108.9 . . ?
H36A C36 H36B 107.7 . . ?
C38 C37 C36 112(2) . . ?
C38 C37 H37A 109.3 . . ?
C36 C37 H37A 109.3 . . ?
C38 C37 H37B 109.3 . . ?
C36 C37 H37B 109.3 . . ?
H37A C37 H37B 107.9 . . ?
C39 C38 C37 114(2) . . ?
C39 C38 H38A 108.7 . . ?
C37 C38 H38A 108.7 . . ?
C39 C38 H38B 108.7 . . ?
C37 C38 H38B 108.7 . . ?
H38A C38 H38B 107.6 . . ?
C40 C39 C38 177(3) . . ?
C39 C40 C41 175(3) . . ?
C42 C41 C40 176(4) . . ?
C41 C42 C43 179(4) . . ?
C44 C43 C42 115(2) . . ?
C44 C43 H43A 108.6 . . ?
C42 C43 H43A 108.6 . . ?
C44 C43 H43B 108.6 . . ?
C42 C43 H43B 108.6 . . ?
H43A C43 H43B 107.6 . . ?
C43 C44 C45 112(3) . . ?
C43 C44 H44A 109.1 . . ?
C45 C44 H44A 109.1 . . ?
C43 C44 H44B 109.1 . . ?
C45 C44 H44B 109.1 . . ?
H44A C44 H44B 107.9 . . ?
C46 C45 C44 109(2) . . ?
C46 C45 H45A 109.9 . . ?
C44 C45 H45A 109.9 . . ?
C46 C45 H45B 109.9 . . ?
C44 C45 H45B 109.9 . . ?
H45A C45 H45B 108.3 . . ?
O7 C46 C45 108(2) . . ?
O7 C46 H46A 110.1 . . ?
C45 C46 H46A 110.1 . . ?
O7 C46 H46B 110.1 . . ?
C45 C46 H46B 110.1 . . ?
H46A C46 H46B 108.5 . . ?
N7 C47 O7 119(3) . . ?
N7 C47 N10 127(3) . . ?
O7 C47 N10 113(3) . . ?
N9 C48 O8 122(3) . . ?
N9 C48 N8 129(3) . . ?
O8 C48 N8 108(3) . . ?
O8 C49 C50 101(2) . . ?
O8 C49 H49A 111.7 . . ?
C50 C49 H49A 111.7 . . ?
O8 C49 H49B 111.7 . . ?
C50 C49 H49B 111.7 . . ?
H49A C49 H49B 109.4 . . ?
C51 C50 C49 112(2) . . ?
C51 C50 H50A 109.1 . . ?
C49 C50 H50A 109.1 . . ?
C51 C50 H50B 109.1 . . ?
C49 C50 H50B 109.1 . . ?
H50A C50 H50B 107.8 . . ?
C52 C51 C50 117(2) . . ?
C52 C51 H51A 108.1 . . ?
C50 C51 H51A 108.1 . . ?
C52 C51 H51B 108.1 . . ?
C50 C51 H51B 108.1 . . ?
H51A C51 H51B 107.3 . . ?
C53 C52 C51 117(2) . . ?
C53 C52 H52A 108.1 . . ?
C51 C52 H52A 108.1 . . ?
C53 C52 H52B 108.1 . . ?
C51 C52 H52B 108.1 . . ?
H52A C52 H52B 107.3 . . ?
C54 C53 C52 114(2) . . ?
C54 C53 H53A 108.7 . . ?
C52 C53 H53A 108.7 . . ?
C54 C53 H53B 108.7 . . ?
C52 C53 H53B 108.7 . . ?
H53A C53 H53B 107.6 . . ?
C53 C54 C55 116(2) . . ?
C53 C54 H54A 108.3 . . ?
C55 C54 H54A 108.3 . . ?
C53 C54 H54B 108.3 . . ?
C55 C54 H54B 108.3 . . ?
H54A C54 H54B 107.4 . . ?
C56 C55 C54 118(2) . . ?
C56 C55 H55A 107.8 . . ?
C54 C55 H55A 107.8 . . ?
C56 C55 H55B 107.8 . . ?
C54 C55 H55B 107.8 . . ?
H55A C55 H55B 107.2 . . ?
C55 C56 C57 119(2) . . ?
C55 C56 H56A 107.5 . . ?
C57 C56 H56A 107.5 . . ?
C55 C56 H56B 107.5 . . ?
C57 C56 H56B 107.5 . . ?
H56A C56 H56B 107.0 . . ?
C58 C57 C56 119(3) . . ?
C58 C57 H57A 107.7 . . ?
C56 C57 H57A 107.7 . . ?
C58 C57 H57B 107.7 . . ?
C56 C57 H57B 107.7 . . ?
H57A C57 H57B 107.1 . . ?
C57 C58 C59 117(2) . . ?
C57 C58 H58A 108.0 . . ?
C59 C58 H58A 108.0 . . ?
C57 C58 H58B 108.0 . . ?
C59 C58 H58B 108.0 . . ?
H58A C58 H58B 107.2 . . ?
C60 C59 C58 119(3) . . ?
C60 C59 H59A 107.6 . . ?
C58 C59 H59A 107.6 . . ?
C60 C59 H59B 107.6 . . ?
C58 C59 H59B 107.6 . . ?
H59A C59 H59B 107.1 . . ?
C59 C60 H60A 109.5 . . ?
C59 C60 H60B 109.5 . . ?
H60A C60 H60B 109.5 . . ?
C59 C60 H60C 109.5 . . ?
H60A C60 H60C 109.5 . . ?
H60B C60 H60C 109.5 . . ?
C4 N1 C3 120(3) . . ?
C4 N1 H1 120.1 . . ?
C3 N1 H1 120.1 . . ?
C17 N2 N3 120(3) . . ?
N2 N3 C18 116(3) . . ?
N5 N4 C18 120(3) . . ?
N4 N5 C17 115(3) . . ?
C34 N6 C33 126(3) . . ?
C34 N6 H6 116.8 . . ?
C33 N6 H6 116.8 . . ?
C47 N7 N8 118(3) . . ?
C48 N8 N7 113(2) . . ?
C48 N9 N10 120(3) . . ?
N9 N10 C47 113(2) . . ?
C4 O2 C5 117(3) . . ?
C17 O3 C16 121(3) . . ?
C18 O4 C19 121(2) . . ?
C34 O6 C35 120(2) . . ?
C47 O7 C46 117(2) . . ?
C48 O8 C49 112(2) . . ?

loop_
_geom_bond_atom_site_label_1
_geom_bond_atom_site_label_2
_geom_bond_distance
_geom_bond_site_symmetry_2
_geom_bond_publ_flag
C1 C2 1.50(4) . ?
C1 H1A 0.9800 . ?
C1 H1B 0.9800 . ?
C1 H1C 0.9800 . ?
C2 C3 1.46(4) . ?
C2 H2A 0.9900 . ?
C2 H2B 0.9900 . ?
C3 N1 1.45(4) . ?
C3 H3A 0.9900 . ?
C3 H3B 0.9900 . ?
C4 O1 1.23(4) . ?
C4 O2 1.32(4) . ?
C4 N1 1.34(4) . ?
C5 O2 1.42(3) . ?
C5 C6 1.52(4) . ?
C5 H5A 0.9900 . ?
C5 H5B 0.9900 . ?
C6 C7 1.58(4) . ?
C6 H6A 0.9900 . ?
C6 H6B 0.9900 . ?
C7 C8 1.50(4) . ?
C7 H7A 0.9900 . ?
C7 H7B 0.9900 . ?
C8 C9 1.44(4) . ?
C8 H8A 0.9900 . ?
C8 H8B 0.9900 . ?
C9 C10 1.12(4) . ?
C10 C11 1.40(4) . ?
C11 C12 1.19(4) . ?
C12 C13 1.47(4) . ?
C13 C14 1.60(4) . ?
C13 H13A 0.9900 . ?
C13 H13B 0.9900 . ?
C14 C15 1.44(4) . ?
C14 H14A 0.9900 . ?
C14 H14B 0.9900 . ?
C15 C16 1.51(4) . ?
C15 H15A 0.9900 . ?
C15 H15B 0.9900 . ?
C16 O3 1.46(3) . ?
C16 H16A 0.9900 . ?
C16 H16B 0.9900 . ?
C17 N2 1.26(4) . ?
C17 O3 1.28(3) . ?
C17 N5 1.34(3) . ?
C18 N4 1.33(4) . ?
C18 O4 1.34(3) . ?
C18 N3 1.37(3) . ?
C19 O4 1.46(3) . ?
C19 C20 1.54(3) . ?
C19 H19A 0.9900 . ?
C19 H19B 0.9900 . ?
C20 C21 1.50(4) . ?
C20 H20A 0.9900 . ?
C20 H20B 0.9900 . ?
C21 C22 1.52(4) . ?
C21 H21A 0.9900 . ?
C21 H21B 0.9900 . ?
C22 C23 1.48(4) . ?
C22 H22A 0.9900 . ?
C22 H22B 0.9900 . ?
C23 C24 1.51(3) . ?
C23 H23A 0.9900 . ?
C23 H23B 0.9900 . ?
C24 C25 1.54(4) . ?
C24 H24A 0.9900 . ?
C24 H24B 0.9900 . ?
C25 C26 1.47(3) . ?
C25 H25A 0.9900 . ?
C25 H25B 0.9900 . ?
C26 C27 1.51(4) . ?
C26 H26A 0.9900 . ?
C26 H26B 0.9900 . ?
C27 C28 1.49(3) . ?
C27 H27A 0.9900 . ?
C27 H27B 0.9900 . ?
C28 C29 1.47(4) . ?
C28 H28A 0.9900 . ?
C28 H28B 0.9900 . ?
C29 C30 1.51(3) . ?
C29 H29A 0.9900 . ?
C29 H29B 0.9900 . ?
C30 H30A 0.9800 . ?
C30 H30B 0.9800 . ?
C30 H30C 0.9800 . ?
C31 C32 1.46(4) . ?
C31 H31A 0.9800 . ?
C31 H31B 0.9800 . ?
C31 H31C 0.9800 . ?
C32 C33 1.40(4) . ?
C32 H32A 0.9900 . ?
C32 H32B 0.9900 . ?
C33 N6 1.45(4) . ?
C33 H33A 0.9900 . ?
C33 H33B 0.9900 . ?
C34 O5 1.26(3) . ?
C34 O6 1.33(4) . ?
C34 N6 1.33(4) . ?
C35 O6 1.44(3) . ?
C35 C36 1.51(3) . ?
C35 H35A 0.9900 . ?
C35 H35B 0.9900 . ?
C36 C37 1.55(4) . ?
C36 H36A 0.9900 . ?
C36 H36B 0.9900 . ?
C37 C38 1.52(4) . ?
C37 H37A 0.9900 . ?
C37 H37B 0.9900 . ?
C38 C39 1.41(4) . ?
C38 H38A 0.9900 . ?
C38 H38B 0.9900 . ?
C39 C40 1.23(4) . ?
C40 C41 1.33(4) . ?
C41 C42 1.17(3) . ?
C42 C43 1.52(4) . ?
C43 C44 1.51(4) . ?
C43 H43A 0.9900 . ?
C43 H43B 0.9900 . ?
C44 C45 1.53(3) . ?
C44 H44A 0.9900 . ?
C44 H44B 0.9900 . ?
C45 C46 1.52(4) . ?
C45 H45A 0.9900 . ?
C45 H45B 0.9900 . ?
C46 O7 1.49(3) . ?
C46 H46A 0.9900 . ?
C46 H46B 0.9900 . ?
C47 N7 1.30(3) . ?
C47 O7 1.36(3) . ?
C47 N10 1.37(3) . ?
C48 N9 1.25(3) . ?
C48 O8 1.34(3) . ?
C48 N8 1.35(3) . ?
C49 O8 1.47(3) . ?
C49 C50 1.58(4) . ?
C49 H49A 0.9900 . ?
C49 H49B 0.9900 . ?
C50 C51 1.54(3) . ?
C50 H50A 0.9900 . ?
C50 H50B 0.9900 . ?
C51 C52 1.51(4) . ?
C51 H51A 0.9900 . ?
C51 H51B 0.9900 . ?
C52 C53 1.50(3) . ?
C52 H52A 0.9900 . ?
C52 H52B 0.9900 . ?
C53 C54 1.49(4) . ?
C53 H53A 0.9900 . ?
C53 H53B 0.9900 . ?
C54 C55 1.52(3) . ?
C54 H54A 0.9900 . ?
C54 H54B 0.9900 . ?
C55 C56 1.48(4) . ?
C55 H55A 0.9900 . ?
C55 H55B 0.9900 . ?
C56 C57 1.53(3) . ?
C56 H56A 0.9900 . ?
C56 H56B 0.9900 . ?
C57 C58 1.46(4) . ?
C57 H57A 0.9900 . ?
C57 H57B 0.9900 . ?
C58 C59 1.49(3) . ?
C58 H58A 0.9900 . ?
C58 H58B 0.9900 . ?
C59 C60 1.45(4) . ?
C59 H59A 0.9900 . ?
C59 H59B 0.9900 . ?
C60 H60A 0.9800 . ?
C60 H60B 0.9800 . ?
C60 H60C 0.9800 . ?
N1 H1 0.8800 . ?
N2 N3 1.31(3) . ?
N4 N5 1.31(3) . ?
N6 H6 0.8800 . ?
N7 N8 1.35(3) . ?
N9 N10 1.31(3) . ?

loop_
_geom_torsion_atom_site_label_1
_geom_torsion_atom_site_label_2
_geom_torsion_atom_site_label_3
_geom_torsion_atom_site_label_4
_geom_torsion
_geom_torsion_site_symmetry_1
_geom_torsion_site_symmetry_2
_geom_torsion_site_symmetry_3
_geom_torsion_site_symmetry_4
_geom_torsion_publ_flag
C1 C2 C3 N1 179(3) . . . . ?
O2 C5 C6 C7 178(2) . . . . ?
C5 C6 C7 C8 -172(3) . . . . ?
C6 C7 C8 C9 -178(3) . . . . ?
C11 C12 C13 C14 27(18) . . . . ?
C12 C13 C14 C15 -174(3) . . . . ?
C13 C14 C15 C16 179(3) . . . . ?
C14 C15 C16 O3 -176(3) . . . . ?
O4 C19 C20 C21 178(3) . . . . ?
C19 C20 C21 C22 173(2) . . . . ?
C20 C21 C22 C23 -180(3) . . . . ?
C21 C22 C23 C24 178(3) . . . . ?
C22 C23 C24 C25 -180(3) . . . . ?
C23 C24 C25 C26 180(3) . . . . ?
C24 C25 C26 C27 179(3) . . . . ?
C25 C26 C27 C28 178(3) . . . . ?
C26 C27 C28 C29 179(3) . . . . ?
C27 C28 C29 C30 -173(3) . . . . ?
C31 C32 C33 N6 -174(3) . . . . ?
O6 C35 C36 C37 -178(2) . . . . ?
C35 C36 C37 C38 -176(3) . . . . ?
C36 C37 C38 C39 -177(2) . . . . ?
C42 C43 C44 C45 -76(3) . . . . ?
C43 C44 C45 C46 172(2) . . . . ?
C44 C45 C46 O7 169(2) . . . . ?
O8 C49 C50 C51 -178(2) . . . . ?
C49 C50 C51 C52 -178(2) . . . . ?
C50 C51 C52 C53 179(2) . . . . ?
C51 C52 C53 C54 -178(2) . . . . ?
C52 C53 C54 C55 -179(2) . . . . ?
C53 C54 C55 C56 -177(3) . . . . ?
C54 C55 C56 C57 180(2) . . . . ?
C55 C56 C57 C58 175(3) . . . . ?
C56 C57 C58 C59 -179(2) . . . . ?
C57 C58 C59 C60 -175(3) . . . . ?
O1 C4 N1 C3 -5(5) . . . . ?
O2 C4 N1 C3 -175(3) . . . . ?
C2 C3 N1 C4 -105(3) . . . . ?
O3 C17 N2 N3 -178(3) . . . . ?
N5 C17 N2 N3 9(5) . . . . ?
C17 N2 N3 C18 -7(4) . . . . ?
N4 C18 N3 N2 4(4) . . . . ?
O4 C18 N3 N2 178(2) . . . . ?
O4 C18 N4 N5 -176(3) . . . . ?
N3 C18 N4 N5 -2(4) . . . . ?
C18 N4 N5 C17 3(4) . . . . ?
N2 C17 N5 N4 -7(5) . . . . ?
O3 C17 N5 N4 -180(3) . . . . ?
O5 C34 N6 C33 17(5) . . . . ?
O6 C34 N6 C33 180(3) . . . . ?
C32 C33 N6 C34 73(4) . . . . ?
O7 C47 N7 N8 -178(2) . . . . ?
N10 C47 N7 N8 -3(4) . . . . ?
N9 C48 N8 N7 -2(4) . . . . ?
O8 C48 N8 N7 -178(2) . . . . ?
C47 N7 N8 C48 2(3) . . . . ?
O8 C48 N9 N10 179(2) . . . . ?
N8 C48 N9 N10 4(4) . . . . ?
C48 N9 N10 C47 -4(3) . . . . ?
N7 C47 N10 N9 5(4) . . . . ?
O7 C47 N10 N9 180(2) . . . . ?
O1 C4 O2 C5 1(5) . . . . ?
N1 C4 O2 C5 172(3) . . . . ?
C6 C5 O2 C4 -168(3) . . . . ?
N2 C17 O3 C16 -166(3) . . . . ?
N5 C17 O3 C16 7(4) . . . . ?
C15 C16 O3 C17 171(3) . . . . ?
N4 C18 O4 C19 178(3) . . . . ?
N3 C18 O4 C19 3(4) . . . . ?
C20 C19 O4 C18 -173(2) . . . . ?
O5 C34 O6 C35 -20(5) . . . . ?
N6 C34 O6 C35 178(3) . . . . ?
C36 C35 O6 C34 176(3) . . . . ?
N7 C47 O7 C46 -15(3) . . . . ?
N10 C47 O7 C46 170(2) . . . . ?
C45 C46 O7 C47 -172(2) . . . . ?
N9 C48 O8 C49 10(3) . . . . ?
N8 C48 O8 C49 -174(2) . . . . ?
C50 C49 O8 C48 174(2) . . . . ?
